data_7054513
loop_
_publ_author_name
'Li, Jun-Ling'
'Jiang, Lin'
'Wang, Bi-Wei'
'Tian, Jin-Lei'
'Gu, Wen'
'Liu, Xin'
'Yan, Shi-Ping'

_publ_section_title
;
 Significant differences in the biological activity of mononuclear Cu(ii)
 and Ni(ii) complexes with the polyquinolinyl ligand
;
_journal_issue 1
_journal_name_full 'New J. Chem.'
_journal_page_first 529
_journal_paper_doi 10.1039/C4NJ00876F
_journal_volume 39
_journal_year 2015
_chemical_formula_sum 'C29 H33 N3 Ni O7 S'
_chemical_formula_weight 626.35
_chemical_name_systematic
; 
 ? 
;
_space_group_IT_number 14
_symmetry_cell_setting monoclinic
_symmetry_space_group_name_Hall '-P 2yn'
_symmetry_space_group_name_H-M 'P 1 21/n 1'
_atom_sites_solution_hydrogens geom
_atom_sites_solution_primary direct
_atom_sites_solution_secondary difmap
_audit_creation_method SHELXL-97
_cell_angle_alpha 90.00
_cell_angle_beta 96.14(3)
_cell_angle_gamma 90.00
_cell_formula_units_Z 4
_cell_length_a 14.759(3)
_cell_length_b 13.805(3)
_cell_length_c 14.772(3)
_cell_measurement_temperature 113(2)
_cell_measurement_theta_max 54.96809
_cell_measurement_theta_min 6.169141
_cell_volume 2992.5(11)
_computing_cell_refinement 'Bruker XSCANS'
_computing_data_collection 'Bruker XSCANS'
_computing_data_reduction 'Bruker SHELXTL'
_computing_molecular_graphics 'Bruker SHELXTL'
_computing_publication_material 'Bruker SHELXTL'
_computing_structure_refinement 'SHELXL-97 (Sheldrick, 1997)'
_computing_structure_solution 'SHELXS-97 (Sheldrick, 1990)'
_diffrn_ambient_temperature 113(2)
_diffrn_measured_fraction_theta_full 0.998
_diffrn_measured_fraction_theta_max 0.998
_diffrn_measurement_device_type 'Bruker P4'
_diffrn_measurement_method 'fine-focus sealed tube'
_diffrn_radiation_monochromator graphite
_diffrn_radiation_source 'fine-focus sealed tube'
_diffrn_radiation_type MoK\a
_diffrn_radiation_wavelength 0.71073
_diffrn_reflns_av_R_equivalents 0.0728
_diffrn_reflns_av_unetI/netI 0.0384
_diffrn_reflns_limit_h_max 17
_diffrn_reflns_limit_h_min -17
_diffrn_reflns_limit_k_max 16
_diffrn_reflns_limit_k_min -16
_diffrn_reflns_limit_l_max 17
_diffrn_reflns_limit_l_min -17
_diffrn_reflns_number 29820
_diffrn_reflns_theta_full 25.01
_diffrn_reflns_theta_max 25.01
_diffrn_reflns_theta_min 2.03
_exptl_absorpt_coefficient_mu 0.768
_exptl_absorpt_correction_T_max 1.0000
_exptl_absorpt_correction_T_min 0.3251
_exptl_absorpt_correction_type multi-scan
_exptl_absorpt_process_details CrystalClear
_exptl_crystal_colour green
_exptl_crystal_density_diffrn 1.390
_exptl_crystal_density_method 'not measured'
_exptl_crystal_description block
_exptl_crystal_F_000 1312
_exptl_crystal_size_max 0.2
_exptl_crystal_size_mid 0.2
_exptl_crystal_size_min 0.2
_platon_squeeze_details
;
;
_refine_diff_density_max 0.592
_refine_diff_density_min -0.661
_refine_diff_density_rms 0.067
_refine_ls_extinction_method none
_refine_ls_goodness_of_fit_ref 1.039
_refine_ls_hydrogen_treatment mixed
_refine_ls_matrix_type full
_refine_ls_number_parameters 381
_refine_ls_number_reflns 5253
_refine_ls_number_restraints 0
_refine_ls_restrained_S_all 1.039
_refine_ls_R_factor_all 0.0496
_refine_ls_R_factor_gt 0.0448
_refine_ls_shift/su_max 0.001
_refine_ls_shift/su_mean 0.000
_refine_ls_structure_factor_coef Fsqd
_refine_ls_weighting_details 'calc w=1/[\s^2^(Fo^2^)+(0.0592P)^2^+2.3124P] where P=(Fo^2^+2Fc^2^)/3'
_refine_ls_weighting_scheme calc
_refine_ls_wR_factor_gt 0.1036
_refine_ls_wR_factor_ref 0.1066
_reflns_number_gt 4685
_reflns_number_total 5253
_reflns_threshold_expression >2sigma(I)
_cod_data_source_file c4nj00876f2.cif
_cod_data_source_block 2
_cod_depositor_comments 'Adding full bibliography for 7054512--7054513.cif.'
_cod_original_cell_volume 2992.4(11)
_cod_original_sg_symbol_H-M P2(1)/n
_cod_database_code 7054513

loop_
_symmetry_equiv_pos_as_xyz
'x, y, z'
'-x+1/2, y+1/2, -z+1/2'
'-x, -y, -z'
'x-1/2, -y-1/2, z-1/2'

loop_
_atom_site_label
_atom_site_type_symbol
_atom_site_fract_x
_atom_site_fract_y
_atom_site_fract_z
_atom_site_U_iso_or_equiv
_atom_site_adp_type
_atom_site_occupancy
_atom_site_symmetry_multiplicity
_atom_site_calc_flag
_atom_site_refinement_flags
C28 C 0.5563(6) 0.6949(7) 0.3429(5) 0.201(5) Uani 1 1 d .
H28A H 0.5182 0.7187 0.2909 0.301 Uiso 1 1 calc R
H28B H 0.5939 0.7465 0.3692 0.301 Uiso 1 1 calc R
H28C H 0.5188 0.6707 0.3872 0.301 Uiso 1 1 calc R
Ni1 Ni 0.70689(2) 0.58024(2) 0.033010(19) 0.02064(11) Uani 1 1 d .
N1 N 0.81344(14) 0.51761(15) -0.03291(13) 0.0247(5) Uani 1 1 d .
N2 N 0.75689(13) 0.70887(14) -0.02143(14) 0.0230(4) Uani 1 1 d .
N3 N 0.79262(13) 0.63397(14) 0.14461(13) 0.0212(4) Uani 1 1 d .
O1 O 0.61853(12) 0.54424(14) -0.07946(12) 0.0261(4) Uani 1 1 d .
H1 H 0.5695 0.5714 -0.0766 0.039 Uiso 1 1 calc R
O2 O 0.65688(13) 0.46913(13) 0.10706(13) 0.0284(4) Uani 1 1 d .
H2 H 0.6169 0.4401 0.0751 0.043 Uiso 1 1 calc R
C1 C 0.85100(17) 0.68886(18) -0.04273(18) 0.0277(6) Uani 1 1 d .
H1A H 0.8935 0.7079 0.0089 0.033 Uiso 1 1 calc R
H1B H 0.8635 0.7281 -0.0944 0.033 Uiso 1 1 calc R
C2 C 0.86679(17) 0.58381(18) -0.06430(18) 0.0278(6) Uani 1 1 d .
C3 C 0.9399(2) 0.5604(2) -0.1138(3) 0.0487(8) Uani 1 1 d .
H3 H 0.9766 0.6091 -0.1336 0.058 Uiso 1 1 calc R
C4 C 0.9565(2) 0.4669(3) -0.1326(3) 0.0600(10) Uani 1 1 d .
H4 H 1.0043 0.4510 -0.1661 0.072 Uiso 1 1 calc R
C5 C 0.90212(18) 0.3937(2) -0.1019(2) 0.0393(7) Uani 1 1 d .
C6 C 0.9156(2) 0.2944(2) -0.1199(3) 0.0516(9) Uani 1 1 d .
H6 H 0.9637 0.2758 -0.1520 0.062 Uiso 1 1 calc R
C7 C 0.8592(2) 0.2257(2) -0.0908(3) 0.0535(9) Uani 1 1 d .
H7 H 0.8690 0.1605 -0.1024 0.064 Uiso 1 1 calc R
C8 C 0.7864(2) 0.2537(2) -0.0433(2) 0.0518(9) Uani 1 1 d .
H8 H 0.7473 0.2067 -0.0246 0.062 Uiso 1 1 calc R
C9 C 0.7717(2) 0.3489(2) -0.0238(2) 0.0401(7) Uani 1 1 d .
H9 H 0.7231 0.3658 0.0081 0.048 Uiso 1 1 calc R
C10 C 0.82948(17) 0.42099(18) -0.05177(18) 0.0279(6) Uani 1 1 d .
C11 C 0.75933(17) 0.77871(17) 0.05479(17) 0.0252(5) Uani 1 1 d .
H11A H 0.6983 0.8026 0.0603 0.030 Uiso 1 1 calc R
H11B H 0.7975 0.8335 0.0429 0.030 Uiso 1 1 calc R
C12 C 0.79664(16) 0.72992(17) 0.14214(17) 0.0239(5) Uani 1 1 d .
C13 C 0.83427(18) 0.78578(19) 0.21672(18) 0.0322(6) Uani 1 1 d .
H13 H 0.8357 0.8530 0.2127 0.039 Uiso 1 1 calc R
C14 C 0.86836(19) 0.7405(2) 0.29430(19) 0.0352(6) Uani 1 1 d .
H14 H 0.8915 0.7767 0.3446 0.042 Uiso 1 1 calc R
C15 C 0.86885(17) 0.63839(19) 0.29884(17) 0.0287(6) Uani 1 1 d .
C16 C 0.90921(19) 0.5871(2) 0.37564(19) 0.0354(6) Uani 1 1 d .
H16 H 0.9324 0.6208 0.4275 0.042 Uiso 1 1 calc R
C17 C 0.91428(19) 0.4885(2) 0.37405(19) 0.0371(6) Uani 1 1 d .
H17 H 0.9421 0.4554 0.4244 0.045 Uiso 1 1 calc R
C18 C 0.87771(17) 0.43657(19) 0.29666(18) 0.0302(6) Uani 1 1 d .
H18 H 0.8818 0.3694 0.2962 0.036 Uiso 1 1 calc R
C19 C 0.83623(16) 0.48409(18) 0.22209(17) 0.0254(5) Uani 1 1 d .
H19 H 0.8114 0.4490 0.1717 0.030 Uiso 1 1 calc R
C20 C 0.83100(15) 0.58593(17) 0.22133(16) 0.0220(5) Uani 1 1 d .
C21 C 0.69599(17) 0.74164(19) -0.10362(17) 0.0279(6) Uani 1 1 d .
H21A H 0.6333 0.7363 -0.0901 0.033 Uiso 1 1 calc R
H21B H 0.7037 0.6974 -0.1532 0.033 Uiso 1 1 calc R
C22 C 0.71109(17) 0.84352(19) -0.13615(17) 0.0283(6) Uani 1 1 d .
C23 C 0.7713(2) 0.8646(2) -0.19972(19) 0.0416(7) Uani 1 1 d .
H23 H 0.8047 0.8152 -0.2232 0.050 Uiso 1 1 calc R
C24 C 0.7816(2) 0.9602(3) -0.2284(2) 0.0563(10) Uani 1 1 d .
H24 H 0.8231 0.9744 -0.2697 0.068 Uiso 1 1 calc R
C25 C 0.7306(3) 1.0334(3) -0.1958(2) 0.0593(10) Uani 1 1 d .
H25 H 0.7374 1.0966 -0.2157 0.071 Uiso 1 1 calc R
C26 C 0.6699(3) 1.0133(2) -0.1342(2) 0.0544(9) Uani 1 1 d .
H26 H 0.6355 1.0627 -0.1121 0.065 Uiso 1 1 calc R
C27 C 0.6603(2) 0.9190(2) -0.1053(2) 0.0387(7) Uani 1 1 d .
H27 H 0.6186 0.9057 -0.0639 0.046 Uiso 1 1 calc R
S1 S 0.50504(4) 0.68337(4) 0.06030(4) 0.02196(15) Uani 1 1 d .
O3 O 0.60371(11) 0.66486(13) 0.08207(11) 0.0269(4) Uani 1 1 d .
O4 O 0.47644(11) 0.64426(12) -0.03247(11) 0.0266(4) Uani 1 1 d .
O5 O 0.45535(12) 0.62971(13) 0.12660(12) 0.0305(4) Uani 1 1 d .
O6 O 0.48678(14) 0.78632(13) 0.06358(14) 0.0398(5) Uani 1 1 d .
H31 H 0.638(2) 0.492(2) 0.149(2) 0.039(10) Uiso 1 1 d .
H30 H 0.608(2) 0.486(3) -0.090(2) 0.043(9) Uiso 1 1 d .
O7 O 0.57554(17) 0.53786(19) 0.25475(15) 0.0590(7) Uani 1 1 d .
H7A H 0.5520 0.5625 0.2075 0.088 Uiso 1 1 calc R
C29 C 0.6176(3) 0.6118(6) 0.3129(4) 0.142(3) Uani 1 1 d .
H29A H 0.6657 0.6409 0.2822 0.170 Uiso 1 1 calc R
H29B H 0.6463 0.5807 0.3675 0.170 Uiso 1 1 calc R

loop_
_atom_site_aniso_label
_atom_site_aniso_U_11
_atom_site_aniso_U_22
_atom_site_aniso_U_33
_atom_site_aniso_U_23
_atom_site_aniso_U_13
_atom_site_aniso_U_12
C28 0.141(6) 0.313(13) 0.138(6) -0.115(7) -0.032(5) 0.095(7)
Ni1 0.02087(18) 0.01963(18) 0.02087(18) -0.00030(11) -0.00027(12) -0.00500(11)
N1 0.0241(10) 0.0241(11) 0.0249(11) 0.0001(8) -0.0023(8) -0.0025(8)
N2 0.0212(10) 0.0216(10) 0.0256(11) 0.0005(8) -0.0003(8) -0.0021(8)
N3 0.0194(10) 0.0192(10) 0.0245(10) -0.0014(8) -0.0003(8) -0.0022(8)
O1 0.0257(9) 0.0255(10) 0.0266(9) -0.0029(8) 0.0003(7) -0.0055(8)
O2 0.0289(10) 0.0274(10) 0.0277(10) 0.0005(8) -0.0028(8) -0.0096(8)
C1 0.0231(13) 0.0273(13) 0.0323(14) 0.0039(11) 0.0022(11) -0.0052(10)
C2 0.0209(12) 0.0278(14) 0.0339(14) 0.0019(11) -0.0013(11) -0.0016(10)
C3 0.0336(16) 0.0405(17) 0.076(2) -0.0019(16) 0.0257(16) -0.0038(13)
C4 0.0346(17) 0.048(2) 0.103(3) -0.0085(19) 0.0339(19) 0.0031(15)
C5 0.0248(14) 0.0378(16) 0.0543(18) -0.0079(14) -0.0008(13) 0.0049(12)
C6 0.0361(17) 0.0421(18) 0.075(2) -0.0172(17) -0.0010(16) 0.0131(14)
C7 0.055(2) 0.0300(16) 0.072(2) -0.0144(16) -0.0079(18) 0.0087(15)
C8 0.065(2) 0.0251(15) 0.065(2) -0.0061(14) 0.0059(18) -0.0055(14)
C9 0.0438(17) 0.0287(15) 0.0484(18) -0.0075(13) 0.0080(14) -0.0026(13)
C10 0.0250(13) 0.0260(13) 0.0310(14) -0.0045(10) -0.0046(11) 0.0020(10)
C11 0.0269(13) 0.0191(12) 0.0284(13) 0.0004(10) -0.0023(10) -0.0026(10)
C12 0.0210(12) 0.0205(12) 0.0294(13) -0.0015(10) -0.0008(10) -0.0003(9)
C13 0.0364(15) 0.0228(13) 0.0354(15) -0.0061(11) -0.0050(12) 0.0018(11)
C14 0.0383(15) 0.0317(15) 0.0325(15) -0.0119(12) -0.0102(12) 0.0032(12)
C15 0.0244(13) 0.0341(14) 0.0267(13) -0.0045(11) -0.0023(10) 0.0029(11)
C16 0.0371(15) 0.0408(16) 0.0260(14) -0.0026(12) -0.0070(12) 0.0024(12)
C17 0.0376(15) 0.0432(17) 0.0287(14) 0.0082(12) -0.0052(12) 0.0033(13)
C18 0.0277(13) 0.0255(13) 0.0369(15) 0.0061(11) 0.0011(11) 0.0016(11)
C19 0.0219(12) 0.0262(13) 0.0280(13) -0.0004(10) 0.0026(10) -0.0030(10)
C20 0.0159(11) 0.0260(13) 0.0238(12) 0.0002(10) 0.0009(9) -0.0001(9)
C21 0.0283(13) 0.0316(14) 0.0229(13) 0.0037(10) -0.0013(10) -0.0042(11)
C22 0.0291(13) 0.0313(14) 0.0231(13) 0.0072(10) -0.0030(10) -0.0067(11)
C23 0.0400(16) 0.0533(19) 0.0317(15) 0.0133(13) 0.0054(12) -0.0038(14)
C24 0.051(2) 0.075(3) 0.0420(18) 0.0301(18) 0.0003(16) -0.0242(19)
C25 0.077(3) 0.043(2) 0.054(2) 0.0218(17) -0.0114(19) -0.0207(19)
C26 0.080(3) 0.0358(17) 0.0448(18) 0.0091(14) -0.0047(18) 0.0039(17)
C27 0.0451(17) 0.0366(16) 0.0346(15) 0.0107(12) 0.0052(13) 0.0040(13)
S1 0.0230(3) 0.0171(3) 0.0246(3) -0.0007(2) -0.0028(2) -0.0025(2)
O3 0.0213(9) 0.0343(10) 0.0242(9) -0.0044(7) -0.0020(7) -0.0038(7)
O4 0.0269(9) 0.0274(9) 0.0239(9) -0.0023(7) -0.0045(7) -0.0046(7)
O5 0.0308(10) 0.0320(10) 0.0296(9) -0.0042(8) 0.0068(8) -0.0092(8)
O6 0.0518(12) 0.0171(9) 0.0469(12) -0.0034(8) -0.0120(10) 0.0033(8)
O7 0.0599(15) 0.0777(18) 0.0386(12) 0.0197(12) 0.0022(11) 0.0025(13)
C29 0.063(3) 0.268(8) 0.086(4) -0.110(5) -0.028(3) 0.062(4)

loop_
_atom_type_symbol
_atom_type_description
_atom_type_scat_dispersion_real
_atom_type_scat_dispersion_imag
_atom_type_scat_source
C C 0.0033 0.0016 'International Tables Vol C Tables 4.2.6.8 and 6.1.1.4'
H H 0.0000 0.0000 'International Tables Vol C Tables 4.2.6.8 and 6.1.1.4'
N N 0.0061 0.0033 'International Tables Vol C Tables 4.2.6.8 and 6.1.1.4'
O O 0.0106 0.0060 'International Tables Vol C Tables 4.2.6.8 and 6.1.1.4'
Ni Ni 0.3393 1.1124 'International Tables Vol C Tables 4.2.6.8 and 6.1.1.4'
S S 0.1246 0.1234 'International Tables Vol C Tables 4.2.6.8 and 6.1.1.4'

loop_
_geom_angle_atom_site_label_1
_geom_angle_atom_site_label_2
_geom_angle_atom_site_label_3
_geom_angle
O1 Ni1 O2 90.96(7)
O1 Ni1 N3 173.27(8)
O2 Ni1 N3 93.78(7)
O1 Ni1 O3 89.58(7)
O2 Ni1 O3 85.26(8)
N3 Ni1 O3 86.06(7)
O1 Ni1 N2 96.45(8)
O2 Ni1 N2 169.73(8)
N3 Ni1 N2 78.27(8)
O3 Ni1 N2 87.69(8)
O1 Ni1 N1 88.16(8)
O2 Ni1 N1 105.36(8)
N3 Ni1 N1 95.18(8)
O3 Ni1 N1 169.17(7)
N2 Ni1 N1 82.05(8)
C2 N1 C10 118.2(2)
C2 N1 Ni1 112.19(17)
C10 N1 Ni1 129.40(17)
C11 N2 C1 109.61(19)
C11 N2 C21 112.51(19)
C1 N2 C21 112.21(19)
C11 N2 Ni1 103.82(14)
C1 N2 Ni1 107.29(14)
C21 N2 Ni1 110.95(14)
C12 N3 C20 119.1(2)
C12 N3 Ni1 110.82(15)
C20 N3 Ni1 129.30(15)
N2 C1 C2 113.16(19)
N1 C2 C3 122.9(2)
N1 C2 C1 118.6(2)
C3 C2 C1 118.4(2)
C4 C3 C2 119.6(3)
C3 C4 C5 120.2(3)
C4 C5 C6 122.8(3)
C4 C5 C10 118.1(3)
C6 C5 C10 119.0(3)
C7 C6 C5 120.8(3)
C6 C7 C8 119.6(3)
C9 C8 C7 121.2(3)
C8 C9 C10 120.4(3)
N1 C10 C9 120.1(2)
N1 C10 C5 121.0(2)
C9 C10 C5 118.9(2)
N2 C11 C12 109.72(19)
N3 C12 C13 122.7(2)
N3 C12 C11 117.2(2)
C13 C12 C11 120.2(2)
C14 C13 C12 119.2(2)
C13 C14 C15 120.1(2)
C14 C15 C16 122.5(2)
C14 C15 C20 118.2(2)
C16 C15 C20 119.2(2)
C17 C16 C15 120.3(3)
C16 C17 C18 120.4(2)
C19 C18 C17 120.6(2)
C18 C19 C20 120.3(2)
N3 C20 C19 120.2(2)
N3 C20 C15 120.6(2)
C19 C20 C15 119.1(2)
N2 C21 C22 116.2(2)
C27 C22 C23 118.1(3)
C27 C22 C21 119.4(2)
C23 C22 C21 122.4(3)
C22 C23 C24 120.0(3)
C25 C24 C23 120.4(3)
C26 C25 C24 120.2(3)
C25 C26 C27 119.5(3)
C26 C27 C22 121.9(3)
O6 S1 O3 110.15(11)
O6 S1 O5 111.18(12)
O3 S1 O5 108.35(11)
O6 S1 O4 110.53(11)
O3 S1 O4 108.21(10)
O5 S1 O4 108.34(10)
S1 O3 Ni1 138.70(10)
O7 C29 C28 117.9(4)

loop_
_geom_bond_atom_site_label_1
_geom_bond_atom_site_label_2
_geom_bond_distance
C28 C29 1.555(8)
Ni1 O1 2.0603(18)
Ni1 O2 2.0656(18)
Ni1 N3 2.103(2)
Ni1 O3 2.1082(18)
Ni1 N2 2.115(2)
Ni1 N1 2.121(2)
N1 C2 1.322(3)
N1 C10 1.388(3)
N2 C11 1.480(3)
N2 C1 1.483(3)
N2 C21 1.501(3)
N3 C12 1.327(3)
N3 C20 1.381(3)
C1 C2 1.508(4)
C2 C3 1.404(4)
C3 C4 1.349(5)
C4 C5 1.395(5)
C5 C6 1.415(4)
C5 C10 1.417(4)
C6 C7 1.363(5)
C7 C8 1.399(5)
C8 C9 1.367(4)
C9 C10 1.402(4)
C11 C12 1.507(3)
C12 C13 1.409(4)
C13 C14 1.354(4)
C14 C15 1.411(4)
C15 C16 1.414(4)
C15 C20 1.418(3)
C16 C17 1.363(4)
C17 C18 1.408(4)
C18 C19 1.369(4)
C19 C20 1.408(3)
C21 C22 1.510(3)
C22 C27 1.389(4)
C22 C23 1.391(4)
C23 C24 1.400(5)
C24 C25 1.376(5)
C25 C26 1.372(5)
C26 C27 1.382(4)
S1 O6 1.4483(19)
S1 O3 1.4796(18)
S1 O5 1.4830(18)
S1 O4 1.4914(17)
O7 C29 1.433(6)

loop_
_platon_squeeze_void_nr
_platon_squeeze_void_average_x
_platon_squeeze_void_average_y
_platon_squeeze_void_average_z
_platon_squeeze_void_volume
_platon_squeeze_void_count_electrons
_platon_squeeze_void_content
1 0.000 0.000 0.000 85 2 ' '
2 0.951 0.146 0.729 8 0 ' '
3 0.569 0.208 0.764 7 3 ' '
4 0.069 0.292 0.264 7 3 ' '
5 0.451 0.354 0.229 8 0 ' '
6 0.500 0.500 0.500 85 2 ' '
7 0.549 0.646 0.771 8 0 ' '
8 0.931 0.708 0.736 7 3 ' '
9 0.431 0.792 0.236 7 3 ' '
10 0.049 0.854 0.271 8 0 ' '
